data_1552569
loop_
_publ_author_name
'Wei, Wen-Jun'
'Song, Qiu-Yan'
'Ying, Jin-Chuan'
'Li, Hang-Ying'
'Ma, Kai-Liang'
'Li, Yida'
'Li, Ya'
'Gao, Kun'

_publ_section_title
;
 Highly Oxygenated Triterpenoids and Rare Tetraterpenoids from <i>Abies
 chensiensis</i> and Their Antibacterial Activity.
;
_journal_issue 10
_journal_name_full 'Journal of natural products'
_journal_page_first 2859
_journal_page_last 2869
_journal_paper_doi 10.1021/acs.jnatprod.9b00616
_journal_volume 82
_journal_year 2019
_chemical_formula_moiety 'C30 H46 O4, C H4 O'
_chemical_formula_sum 'C31 H50 O5'
_chemical_formula_weight 502.71
_space_group_crystal_system monoclinic
_space_group_IT_number 4
_space_group_name_Hall 'P 2yb'
_space_group_name_H-M_alt 'P 1 21 1'
_atom_sites_solution_hydrogens mixed
_atom_sites_solution_primary direct
_audit_creation_date 2019-03-06
_audit_creation_method
;
Olex2 1.2
(compiled 2018.05.29 svn.r3508 for OlexSys, GUI svn.r5506)
;
_cell_angle_alpha 90
_cell_angle_beta 95.853(9)
_cell_angle_gamma 90
_cell_formula_units_Z 2
_cell_length_a 6.6034(7)
_cell_length_b 19.420(2)
_cell_length_c 11.2933(10)
_cell_measurement_reflns_used 2581
_cell_measurement_temperature 293(2)
_cell_measurement_theta_max 68.2970
_cell_measurement_theta_min 4.5780
_cell_volume 1440.7(2)
_computing_cell_refinement
;
CrysAlisPro, Agilent Technologies,
Version 1.171.36.28 (release 01-02-2013 CrysAlis171 .NET)
(compiled Feb  1 2013,16:14:44)
;
_computing_data_collection
;
CrysAlisPro, Agilent Technologies,
Version 1.171.36.28 (release 01-02-2013 CrysAlis171 .NET)
(compiled Feb  1 2013,16:14:44)
;
_computing_data_reduction
;
CrysAlisPro, Agilent Technologies,
Version 1.171.36.28 (release 01-02-2013 CrysAlis171 .NET)
(compiled Feb  1 2013,16:14:44)
;
_computing_molecular_graphics 'Olex2 (Dolomanov et al., 2009)'
_computing_publication_material 'Olex2 (Dolomanov et al., 2009)'
_computing_structure_refinement 'ShelXL (Sheldrick, 2015)'
_computing_structure_solution 'ShelXS (Sheldrick, 2008)'
_diffrn_ambient_temperature 293(2)
_diffrn_detector_area_resol_mean 16.0733
_diffrn_measured_fraction_theta_full 0.973
_diffrn_measured_fraction_theta_max 0.973
_diffrn_measurement_details
;
#__ type_ start__ end____ width___ exp.time_
  1 omega  -86.00  -52.00   1.0000    2.5000
omega____ theta____ kappa____ phi______ frames
    -       -8.5000  178.0000   60.0000 34

#__ type_ start__ end____ width___ exp.time_
  2 omega  -74.00    6.00   1.0000    2.5000
omega____ theta____ kappa____ phi______ frames
    -       -8.5000  -63.0000  -60.0000 80

#__ type_ start__ end____ width___ exp.time_
  3 omega  -40.00   -2.00   1.0000    2.5000
omega____ theta____ kappa____ phi______ frames
    -       -8.5000  125.0000 -120.0000 38

#__ type_ start__ end____ width___ exp.time_
  4 omega   71.00  123.00   1.0000    2.5000
omega____ theta____ kappa____ phi______ frames
    -       54.0000   57.0000 -180.0000 52

#__ type_ start__ end____ width___ exp.time_
  5 omega   22.00   47.00   1.0000    2.5000
omega____ theta____ kappa____ phi______ frames
    -       54.0000   78.0000   -7.1144 25

#__ type_ start__ end____ width___ exp.time_
  6 omega   39.00   66.00   1.0000    2.5000
omega____ theta____ kappa____ phi______ frames
    -       54.0000   57.0000   30.0000 27

#__ type_ start__ end____ width___ exp.time_
  7 omega   50.00   77.00   1.0000    2.5000
omega____ theta____ kappa____ phi______ frames
    -       54.0000   57.0000 -150.0000 27

#__ type_ start__ end____ width___ exp.time_
  8 omega  -18.00   78.00   1.0000    2.5000
omega____ theta____ kappa____ phi______ frames
    -       54.0000  -38.0000   30.0000 96

#__ type_ start__ end____ width___ exp.time_
  9 omega   22.00  125.00   1.0000    2.5000
omega____ theta____ kappa____ phi______ frames
    -       54.0000   77.0000   60.0000 103

#__ type_ start__ end____ width___ exp.time_
 10 omega   65.00  151.00   1.0000    8.0000
omega____ theta____ kappa____ phi______ frames
    -      108.0000  178.0000 -150.0000 86

#__ type_ start__ end____ width___ exp.time_
 11 omega   35.00   77.00   1.0000    8.0000
omega____ theta____ kappa____ phi______ frames
    -      108.0000  -91.0000  -60.0000 42

#__ type_ start__ end____ width___ exp.time_
 12 omega  105.00  132.00   1.0000    8.0000
omega____ theta____ kappa____ phi______ frames
    -      108.0000   63.0000   90.0000 27

#__ type_ start__ end____ width___ exp.time_
 13 omega   43.00   86.00   1.0000    8.0000
omega____ theta____ kappa____ phi______ frames
    -      108.0000  -25.0000    0.0000 43

#__ type_ start__ end____ width___ exp.time_
 14 omega   38.00  137.00   1.0000    8.0000
omega____ theta____ kappa____ phi______ frames
    -      108.0000  -77.0000  -30.0000 99

#__ type_ start__ end____ width___ exp.time_
 15 omega   68.00  115.00   1.0000    8.0000
omega____ theta____ kappa____ phi______ frames
    -      108.0000 -111.0000  -30.0000 47

#__ type_ start__ end____ width___ exp.time_
 16 omega   42.00   88.00   1.0000    8.0000
omega____ theta____ kappa____ phi______ frames
    -      108.0000  -38.0000  -30.0000 46

#__ type_ start__ end____ width___ exp.time_
 17 omega   37.00   75.00   1.0000    8.0000
omega____ theta____ kappa____ phi______ frames
    -      108.0000  -38.0000  -90.0000 38

#__ type_ start__ end____ width___ exp.time_
 18 omega   40.00   72.00   1.0000    8.0000
omega____ theta____ kappa____ phi______ frames
    -      108.0000  -25.0000 -120.0000 32

#__ type_ start__ end____ width___ exp.time_
 19 omega   72.00  156.00   1.0000    8.0000
omega____ theta____ kappa____ phi______ frames
    -      108.0000   25.0000  -90.0000 84

#__ type_ start__ end____ width___ exp.time_
 20 omega   34.00   66.00   1.0000    8.0000
omega____ theta____ kappa____ phi______ frames
    -      108.0000  -25.0000  -60.0000 32

#__ type_ start__ end____ width___ exp.time_
 21 omega   85.00  176.00   1.0000    8.0000
omega____ theta____ kappa____ phi______ frames
    -      108.0000   50.0000   60.0000 91

#__ type_ start__ end____ width___ exp.time_
 22 omega   47.00   95.00   1.0000    8.0000
omega____ theta____ kappa____ phi______ frames
    -      108.0000  -50.0000 -180.0000 48

#__ type_ start__ end____ width___ exp.time_
 23 omega   38.00   69.00   1.0000    8.0000
omega____ theta____ kappa____ phi______ frames
    -      108.0000  -50.0000   90.0000 31

#__ type_ start__ end____ width___ exp.time_
 24 omega   47.00  115.00   1.0000    8.0000
omega____ theta____ kappa____ phi______ frames
    -      108.0000 -111.0000 -180.0000 68
;
_diffrn_measurement_device_type 'SuperNova, Dual, Cu at zero, Eos'
_diffrn_measurement_method '\w scans'
_diffrn_orient_matrix_UB_11 0.2017686000
_diffrn_orient_matrix_UB_12 0.0394305000
_diffrn_orient_matrix_UB_13 -0.0037051000
_diffrn_orient_matrix_UB_21 -0.0870529000
_diffrn_orient_matrix_UB_22 0.0607840000
_diffrn_orient_matrix_UB_23 0.0663259000
_diffrn_orient_matrix_UB_31 0.0817088000
_diffrn_orient_matrix_UB_32 -0.0322921000
_diffrn_orient_matrix_UB_33 0.1200004000
_diffrn_radiation_monochromator mirror
_diffrn_radiation_type CuK\a
_diffrn_radiation_wavelength 1.54184
_diffrn_reflns_av_R_equivalents 0.0292
_diffrn_reflns_av_unetI/netI 0.0409
_diffrn_reflns_Laue_measured_fraction_full 0.973
_diffrn_reflns_Laue_measured_fraction_max 0.973
_diffrn_reflns_limit_h_max 7
_diffrn_reflns_limit_h_min -7
_diffrn_reflns_limit_k_max 23
_diffrn_reflns_limit_k_min -23
_diffrn_reflns_limit_l_max 13
_diffrn_reflns_limit_l_min -11
_diffrn_reflns_number 7629
_diffrn_reflns_point_group_measured_fraction_full 0.906
_diffrn_reflns_point_group_measured_fraction_max 0.906
_diffrn_reflns_theta_full 66.597
_diffrn_reflns_theta_max 66.597
_diffrn_reflns_theta_min 3.935
_diffrn_source 'SuperNova (Cu) X-ray Source'
_exptl_absorpt_coefficient_mu 0.602
_exptl_absorpt_correction_T_max 1.00000
_exptl_absorpt_correction_T_min 0.90798
_exptl_absorpt_correction_type multi-scan
_exptl_absorpt_process_details
;
CrysAlisPro, Agilent Technologies,
Version 1.171.36.28 (release 01-02-2013 CrysAlis171 .NET)
(compiled Feb  1 2013,16:14:44)
Empirical absorption correction using spherical harmonics,
 implemented in SCALE3 ABSPACK scaling algorithm.
;
_exptl_crystal_colour 'clear light colourless'
_exptl_crystal_colour_lustre clear
_exptl_crystal_colour_modifier light
_exptl_crystal_colour_primary colourless
_exptl_crystal_density_diffrn 1.159
_exptl_crystal_description block
_exptl_crystal_F_000 552
_exptl_crystal_size_max 0.18
_exptl_crystal_size_mid 0.15
_exptl_crystal_size_min 0.12
_refine_diff_density_max 0.369
_refine_diff_density_min -0.475
_refine_diff_density_rms 0.057
_refine_ls_abs_structure_details
;
 Flack x determined using 1375 quotients [(I+)-(I-)]/[(I+)+(I-)]
 (Parsons, Flack and Wagner, Acta Cryst. B69 (2013) 249-259).
;
_refine_ls_abs_structure_Flack 0.0(2)
_refine_ls_extinction_method none
_refine_ls_goodness_of_fit_ref 1.056
_refine_ls_hydrogen_treatment mixed
_refine_ls_matrix_type full
_refine_ls_number_parameters 342
_refine_ls_number_reflns 4611
_refine_ls_number_restraints 2
_refine_ls_restrained_S_all 1.063
_refine_ls_R_factor_all 0.0932
_refine_ls_R_factor_gt 0.0852
_refine_ls_shift/su_max 0.001
_refine_ls_shift/su_mean 0.000
_refine_ls_structure_factor_coef Fsqd
_refine_ls_weighting_details 'w=1/[\s^2^(Fo^2^)+(0.1620P)^2^+0.2859P] where P=(Fo^2^+2Fc^2^)/3'
_refine_ls_weighting_scheme calc
_refine_ls_wR_factor_gt 0.2403
_refine_ls_wR_factor_ref 0.2512
_reflns_Friedel_coverage 0.805
_reflns_Friedel_fraction_full 0.835
_reflns_Friedel_fraction_max 0.835
_reflns_number_gt 3964
_reflns_number_total 4611
_reflns_threshold_expression 'I > 2\s(I)'
_cod_data_source_file np9b00616_si_005.cif
_cod_data_source_block weiwj_ac_19_28
_cod_original_cell_volume 1440.7(3)
_cod_database_code 1552569
_shelx_shelxl_version_number 2018/3
_shelx_space_group_comment
;
The symmetry employed for this shelxl refinement is uniquely defined
by the following loop, which should always be used as a source of
symmetry information in preference to the above space-group names.
They are only intended as comments.
;
_reflns_odcompleteness_completeness 97.37
_reflns_odcompleteness_iscentric 1
_reflns_odcompleteness_theta 66.97
_olex2_refinement_description
;
1. Fixed Uiso
 At 1.2 times of:
  All C(H) groups, All C(H,H) groups
 At 1.5 times of:
  All C(H,H,H) groups, All O(H) groups
2. Restrained distances
 O1AA-C0AA
 1.4 with sigma of 0.01
3.a Ternary CH refined with riding coordinates:
 C5(H5), C15(H15), C8(H8), C3(H3), C17(H17), C20(H20), C23(H23)
3.b Secondary CH2 refined with riding coordinates:
 C7(H7A,H7B), C1(H1A,H1B), C6(H6A,H6B), C11(H11A,H11B), C22(H22A,H22B), C2(H2A,
 H2B), C12(H12A,H12B), C19(H19A,H19B), C16(H16A,H16B)
3.c Idealised Me refined as rotating group:
 C30(H30A,H30B,H30C), C18(H18A,H18B,H18C), C28(H28A,H28B,H28C), C29(H29A,H29B,
 H29C), C27(H27A,H27B,H27C), C21(H21A,H21B,H21C), C0AA(H0AA,H0AB,H0AC)
3.d Idealised tetrahedral OH refined as rotating group:
 O1(H1), O1AA(H1AA)
;
_olex2_date_sample_data_collection 2019-02-28
_olex2_submission_special_instructions 'No special instructions were received'

loop_
_space_group_symop_operation_xyz
'x, y, z'
'-x, y+1/2, -z'

loop_
_atom_site_label
_atom_site_type_symbol
_atom_site_fract_x
_atom_site_fract_y
_atom_site_fract_z
_atom_site_U_iso_or_equiv
_atom_site_adp_type
_atom_site_occupancy
_atom_site_site_symmetry_order
_atom_site_calc_flag
_atom_site_refinement_flags_posn
O2 O 0.3585(9) 0.2820(3) 0.5619(5) 0.0754(14) Uani 1 1 d .
C5 C 0.4513(9) 0.2420(3) 1.0624(5) 0.0569(13) Uani 1 1 d .
H5 H 0.326003 0.222240 1.087549 0.068 Uiso 1 1 calc R
C15 C 0.1552(11) 0.2934(3) 0.5920(5) 0.0640(15) Uani 1 1 d .
H15 H 0.077731 0.250396 0.581472 0.077 Uiso 1 1 calc R
C8 C 0.3033(10) 0.3006(3) 0.8146(5) 0.0549(13) Uani 1 1 d .
H8 H 0.432131 0.307203 0.779997 0.066 Uiso 1 1 calc R
O1 O 0.3871(9) 0.2281(3) 1.3195(5) 0.0871(16) Uani 1 1 d .
H1 H 0.417688 0.212457 1.386322 0.131 Uiso 1 1 calc GR
C14 C 0.1354(9) 0.3224(3) 0.7179(5) 0.0550(13) Uani 1 1 d .
C30 C -0.0752(10) 0.2976(4) 0.7483(6) 0.0671(16) Uani 1 1 d .
H30A H -0.174080 0.305115 0.681201 0.101 Uiso 1 1 calc GR
H30B H -0.113604 0.322958 0.815537 0.101 Uiso 1 1 calc GR
H30C H -0.068825 0.249430 0.767175 0.101 Uiso 1 1 calc GR
C7 C 0.3005(11) 0.2247(3) 0.8527(5) 0.0614(15) Uani 1 1 d .
H7A H 0.174793 0.215177 0.887164 0.074 Uiso 1 1 calc R
H7B H 0.304210 0.195573 0.783111 0.074 Uiso 1 1 calc R
C9 C 0.3143(9) 0.3479(3) 0.9259(5) 0.0551(13) Uani 1 1 d .
C18 C 0.3563(11) 0.4272(4) 0.6805(6) 0.0692(16) Uani 1 1 d .
H18A H 0.444419 0.420340 0.752508 0.104 Uiso 1 1 calc GR
H18B H 0.351741 0.475314 0.660805 0.104 Uiso 1 1 calc GR
H18C H 0.407301 0.401757 0.616946 0.104 Uiso 1 1 calc GR
C1 C 0.3436(12) 0.3501(4) 1.1626(6) 0.0713(17) Uani 1 1 d .
H1A H 0.319484 0.399143 1.152873 0.086 Uiso 1 1 calc R
H1B H 0.218362 0.328669 1.181786 0.086 Uiso 1 1 calc R
C13 C 0.1416(9) 0.4020(3) 0.6983(5) 0.0578(14) Uani 1 1 d .
O3 O 0.0544(11) 0.5596(4) 0.2997(6) 0.111(2) Uani 1 1 d .
C3 C 0.5584(12) 0.2620(4) 1.2797(6) 0.0735(18) Uani 1 1 d .
H3 H 0.673039 0.257707 1.341595 0.088 Uiso 1 1 calc R
C6 C 0.4793(11) 0.2072(3) 0.9425(5) 0.0636(15) Uani 1 1 d .
H6A H 0.604713 0.222994 0.913673 0.076 Uiso 1 1 calc R
H6B H 0.488200 0.157639 0.953059 0.076 Uiso 1 1 calc R
C11 C 0.1491(12) 0.4026(4) 0.9290(6) 0.0705(17) Uani 1 1 d .
H11A H 0.200330 0.438388 0.983956 0.085 Uiso 1 1 calc R
H11B H 0.033265 0.381611 0.961301 0.085 Uiso 1 1 calc R
C22 C -0.1395(13) 0.4755(4) 0.3940(7) 0.0757(18) Uani 1 1 d .
H22A H -0.090244 0.438454 0.346890 0.091 Uiso 1 1 calc R
H22B H -0.276428 0.463531 0.410600 0.091 Uiso 1 1 calc R
C10 C 0.4071(10) 0.3195(3) 1.0462(5) 0.0595(14) Uani 1 1 d .
C28 C 0.6300(15) 0.1487(5) 1.1893(7) 0.087(2) Uani 1 1 d .
H28A H 0.495409 0.130545 1.192471 0.131 Uiso 1 1 calc GR
H28B H 0.709583 0.140682 1.263939 0.131 Uiso 1 1 calc GR
H28C H 0.692948 0.126264 1.126709 0.131 Uiso 1 1 calc GR
C2 C 0.5093(14) 0.3379(4) 1.2619(6) 0.082(2) Uani 1 1 d .
H2A H 0.467237 0.356665 1.335192 0.098 Uiso 1 1 calc R
H2B H 0.631162 0.362155 1.244481 0.098 Uiso 1 1 calc R
C4 C 0.6171(11) 0.2264(4) 1.1647(6) 0.0727(17) Uani 1 1 d .
C12 C 0.0724(12) 0.4371(4) 0.8094(6) 0.0721(17) Uani 1 1 d .
H12A H -0.075215 0.437860 0.802134 0.087 Uiso 1 1 calc R
H12B H 0.119018 0.484476 0.811261 0.087 Uiso 1 1 calc R
C19 C 0.5319(11) 0.3657(4) 0.9762(6) 0.0691(16) Uani 1 1 d .
H19A H 0.642606 0.345007 0.938426 0.083 Uiso 1 1 calc R
H19B H 0.558109 0.412113 1.005560 0.083 Uiso 1 1 calc R
C17 C -0.0033(11) 0.4115(3) 0.5814(5) 0.0628(14) Uani 1 1 d .
H17 H -0.142611 0.403908 0.601315 0.075 Uiso 1 1 calc R
C16 C 0.0558(13) 0.3482(4) 0.5065(6) 0.0730(17) Uani 1 1 d .
H16A H -0.064653 0.329385 0.461640 0.088 Uiso 1 1 calc R
H16B H 0.150276 0.362320 0.450709 0.088 Uiso 1 1 calc R
C24 C -0.2556(13) 0.5363(4) 0.1990(7) 0.0749(18) Uani 1 1 d .
C20 C -0.0023(14) 0.4794(4) 0.5138(7) 0.0760(18) Uani 1 1 d .
H20 H 0.137483 0.489366 0.497102 0.091 Uiso 1 1 calc R
C25 C -0.1385(12) 0.5502(3) 0.1181(6) 0.0729(17) Uani 1 1 d .
C23 C -0.1497(13) 0.5401(4) 0.3208(7) 0.0816(19) Uani 1 1 d .
H23 H -0.210349 0.576914 0.364817 0.098 Uiso 1 1 calc R
C29 C 0.8300(13) 0.2522(6) 1.1397(9) 0.100(3) Uani 1 1 d .
H29A H 0.866881 0.231451 1.067760 0.150 Uiso 1 1 calc GR
H29B H 0.927984 0.239705 1.204837 0.150 Uiso 1 1 calc GR
H29C H 0.827334 0.301340 1.130950 0.150 Uiso 1 1 calc GR
C26 C 0.0630(17) 0.5638(6) 0.1820(10) 0.107(3) Uani 1 1 d .
O4 O 0.2223(14) 0.5772(8) 0.1420(12) 0.179(6) Uani 1 1 d .
C27 C -0.1814(18) 0.5550(5) -0.0150(7) 0.102(3) Uani 1 1 d .
H27A H -0.325705 0.557808 -0.036146 0.153 Uiso 1 1 calc GR
H27B H -0.128892 0.514839 -0.050939 0.153 Uiso 1 1 calc GR
H27C H -0.117029 0.595351 -0.042892 0.153 Uiso 1 1 calc GR
C21 C -0.0776(18) 0.5395(4) 0.5925(9) 0.097(3) Uani 1 1 d .
H21A H -0.066463 0.582645 0.552061 0.146 Uiso 1 1 calc GR
H21B H 0.004979 0.540832 0.667553 0.146 Uiso 1 1 calc GR
H21C H -0.217002 0.531727 0.605818 0.146 Uiso 1 1 calc GR
H24 H -0.391(14) 0.537(5) 0.194(8) 0.08(3) Uiso 1 1 d .
O1AA O 0.5386(16) 0.1517(5) 0.6337(10) 0.144(3) Uani 1 1 d D
H1AA H 0.435751 0.175503 0.623140 0.216 Uiso 1 1 calc GR
C0AA C 0.589(3) 0.1301(10) 0.5303(11) 0.161(7) Uani 1 1 d D
H0AA H 0.486532 0.143511 0.468396 0.242 Uiso 1 1 calc GR
H0AB H 0.601504 0.080798 0.531529 0.242 Uiso 1 1 calc GR
H0AC H 0.717362 0.150103 0.515525 0.242 Uiso 1 1 calc GR
H2 H 0.441(11) 0.288(4) 0.623(7) 0.056(19) Uiso 1 1 d .

loop_
_atom_site_aniso_label
_atom_site_aniso_U_11
_atom_site_aniso_U_22
_atom_site_aniso_U_33
_atom_site_aniso_U_23
_atom_site_aniso_U_13
_atom_site_aniso_U_12
O2 0.091(3) 0.076(3) 0.064(3) -0.003(2) 0.033(3) 0.019(3)
C5 0.052(3) 0.061(3) 0.062(3) -0.003(2) 0.031(2) -0.003(2)
C15 0.080(4) 0.053(3) 0.063(3) -0.003(2) 0.027(3) 0.001(3)
C8 0.069(3) 0.043(3) 0.059(3) -0.004(2) 0.036(3) 0.002(2)
O1 0.104(4) 0.092(4) 0.072(3) -0.007(3) 0.043(3) -0.017(3)
C14 0.062(3) 0.044(3) 0.065(3) -0.003(2) 0.033(2) -0.007(2)
C30 0.062(4) 0.063(3) 0.081(4) 0.007(3) 0.030(3) -0.007(3)
C7 0.085(4) 0.042(3) 0.061(3) -0.001(2) 0.029(3) -0.001(3)
C9 0.062(3) 0.045(3) 0.063(3) -0.009(2) 0.032(2) -0.005(2)
C18 0.069(4) 0.058(3) 0.083(4) 0.005(3) 0.024(3) -0.014(3)
C1 0.084(4) 0.069(4) 0.065(3) -0.017(3) 0.029(3) -0.013(3)
C13 0.062(3) 0.042(3) 0.075(3) -0.003(2) 0.032(3) -0.004(2)
O3 0.119(5) 0.095(4) 0.111(4) 0.034(4) -0.018(4) -0.039(4)
C3 0.080(4) 0.084(5) 0.059(3) -0.006(3) 0.016(3) -0.014(4)
C6 0.082(4) 0.049(3) 0.065(3) -0.002(3) 0.035(3) 0.002(3)
C11 0.078(4) 0.062(4) 0.077(4) -0.019(3) 0.036(3) 0.003(3)
C22 0.084(5) 0.064(4) 0.080(4) 0.005(3) 0.011(3) -0.008(3)
C10 0.061(3) 0.057(3) 0.066(3) -0.012(2) 0.029(3) -0.015(3)
C28 0.104(6) 0.079(5) 0.078(4) 0.003(4) 0.006(4) 0.016(4)
C2 0.099(5) 0.082(5) 0.070(4) -0.018(3) 0.034(4) -0.025(4)
C4 0.072(4) 0.078(4) 0.072(4) -0.005(3) 0.026(3) -0.011(3)
C12 0.086(5) 0.057(3) 0.078(4) -0.009(3) 0.031(3) 0.011(3)
C19 0.068(4) 0.067(4) 0.078(4) -0.002(3) 0.032(3) -0.015(3)
C17 0.071(4) 0.054(3) 0.067(3) -0.006(3) 0.022(3) -0.007(3)
C16 0.090(5) 0.061(4) 0.069(3) -0.009(3) 0.015(3) 0.000(3)
C24 0.074(4) 0.064(4) 0.086(4) 0.003(3) 0.009(4) 0.008(3)
C20 0.093(5) 0.053(3) 0.084(4) 0.001(3) 0.015(4) -0.010(3)
C25 0.090(5) 0.051(3) 0.081(4) 0.007(3) 0.023(3) 0.007(3)
C23 0.094(5) 0.061(4) 0.092(5) 0.005(3) 0.020(4) 0.002(4)
C29 0.067(5) 0.137(9) 0.100(6) 0.003(5) 0.031(4) -0.006(5)
C26 0.106(7) 0.091(6) 0.124(7) 0.043(6) 0.014(6) -0.019(5)
O4 0.100(6) 0.234(14) 0.206(9) 0.111(10) 0.039(6) -0.023(7)
C27 0.141(8) 0.088(6) 0.080(5) 0.000(4) 0.026(5) 0.039(6)
C21 0.136(8) 0.056(4) 0.099(5) -0.008(4) 0.015(5) 0.017(5)
O1AA 0.140(8) 0.117(7) 0.179(9) 0.006(6) 0.042(6) 0.035(6)
C0AA 0.216(18) 0.167(15) 0.104(8) 0.032(9) 0.030(9) 0.034(13)

loop_
_atom_type_symbol
_atom_type_description
_atom_type_scat_dispersion_real
_atom_type_scat_dispersion_imag
_atom_type_scat_source
C C 0.0181 0.0091 'International Tables Vol C Tables 4.2.6.8 and 6.1.1.4'
H H 0.0000 0.0000 'International Tables Vol C Tables 4.2.6.8 and 6.1.1.4'
O O 0.0492 0.0322 'International Tables Vol C Tables 4.2.6.8 and 6.1.1.4'

loop_
_geom_angle_atom_site_label_1
_geom_angle_atom_site_label_2
_geom_angle_atom_site_label_3
_geom_angle
C15 O2 H2 109(5)
C6 C5 H5 105.2
C10 C5 H5 105.2
C10 C5 C6 111.3(5)
C4 C5 H5 105.2
C4 C5 C6 115.6(5)
C4 C5 C10 113.2(5)
O2 C15 H15 109.2
O2 C15 C14 116.3(6)
O2 C15 C16 107.9(5)
C14 C15 H15 109.2
C16 C15 H15 109.2
C16 C15 C14 104.7(5)
C14 C8 H8 105.9
C14 C8 C7 115.9(5)
C14 C8 C9 112.5(5)
C7 C8 H8 105.9
C7 C8 C9 110.0(4)
C9 C8 H8 105.9
C3 O1 H1 109.5
C15 C14 C13 102.9(4)
C8 C14 C15 115.5(5)
C8 C14 C30 111.0(5)
C8 C14 C13 110.3(5)
C30 C14 C15 104.7(5)
C30 C14 C13 112.2(5)
C14 C30 H30A 109.5
C14 C30 H30B 109.5
C14 C30 H30C 109.5
H30A C30 H30B 109.5
H30A C30 H30C 109.5
H30B C30 H30C 109.5
C8 C7 H7A 109.2
C8 C7 H7B 109.2
H7A C7 H7B 107.9
C6 C7 C8 111.8(5)
C6 C7 H7A 109.2
C6 C7 H7B 109.2
C11 C9 C8 117.1(5)
C11 C9 C10 116.8(5)
C11 C9 C19 118.8(5)
C10 C9 C8 119.0(5)
C19 C9 C8 113.5(5)
C19 C9 C10 58.5(4)
H18A C18 H18B 109.5
H18A C18 H18C 109.5
H18B C18 H18C 109.5
C13 C18 H18A 109.5
C13 C18 H18B 109.5
C13 C18 H18C 109.5
H1A C1 H1B 108.2
C10 C1 H1A 109.7
C10 C1 H1B 109.7
C2 C1 H1A 109.7
C2 C1 H1B 109.7
C2 C1 C10 109.6(6)
C18 C13 C14 111.9(5)
C18 C13 C12 108.8(6)
C18 C13 C17 110.3(5)
C12 C13 C14 107.9(5)
C12 C13 C17 115.5(5)
C17 C13 C14 102.4(5)
C26 O3 C23 108.3(7)
O1 C3 H3 108.5
O1 C3 C2 109.0(7)
O1 C3 C4 109.4(6)
C2 C3 H3 108.5
C2 C3 C4 112.9(6)
C4 C3 H3 108.5
C5 C6 H6A 109.8
C5 C6 H6B 109.8
C7 C6 C5 109.5(5)
C7 C6 H6A 109.8
C7 C6 H6B 109.8
H6A C6 H6B 108.2
C9 C11 H11A 108.1
C9 C11 H11B 108.1
C9 C11 C12 116.9(5)
H11A C11 H11B 107.3
C12 C11 H11A 108.1
C12 C11 H11B 108.1
H22A C22 H22B 107.5
C20 C22 H22A 108.4
C20 C22 H22B 108.4
C23 C22 H22A 108.4
C23 C22 H22B 108.4
C23 C22 C20 115.4(7)
C9 C10 C5 120.7(5)
C9 C10 C1 119.9(6)
C1 C10 C5 109.9(5)
C19 C10 C5 122.7(5)
C19 C10 C9 60.6(4)
C19 C10 C1 115.6(5)
H28A C28 H28B 109.5
H28A C28 H28C 109.5
H28B C28 H28C 109.5
C4 C28 H28A 109.5
C4 C28 H28B 109.5
C4 C28 H28C 109.5
C1 C2 C3 112.4(6)
C1 C2 H2A 109.1
C1 C2 H2B 109.1
C3 C2 H2A 109.1
C3 C2 H2B 109.1
H2A C2 H2B 107.9
C5 C4 C3 108.7(6)
C5 C4 C29 113.0(6)
C28 C4 C5 110.6(6)
C28 C4 C3 107.5(6)
C28 C4 C29 108.4(7)
C29 C4 C3 108.5(7)
C13 C12 C11 115.0(5)
C13 C12 H12A 108.5
C13 C12 H12B 108.5
C11 C12 H12A 108.5
C11 C12 H12B 108.5
H12A C12 H12B 107.5
C9 C19 H19A 117.7
C9 C19 H19B 117.7
C10 C19 C9 60.9(4)
C10 C19 H19A 117.7
C10 C19 H19B 117.7
H19A C19 H19B 114.8
C13 C17 H17 107.3
C13 C17 C16 101.5(5)
C16 C17 H17 107.3
C20 C17 C13 119.5(5)
C20 C17 H17 107.3
C20 C17 C16 113.3(6)
C15 C16 C17 108.6(5)
C15 C16 H16A 110.0
C15 C16 H16B 110.0
C17 C16 H16A 110.0
C17 C16 H16B 110.0
H16A C16 H16B 108.4
C25 C24 C23 112.9(7)
C25 C24 H24 128(6)
C23 C24 H24 116(6)
C22 C20 H20 108.6
C22 C20 C21 109.8(7)
C17 C20 C22 111.2(6)
C17 C20 H20 108.6
C17 C20 C21 109.9(6)
C21 C20 H20 108.6
C24 C25 C26 105.6(7)
C24 C25 C27 131.2(8)
C26 C25 C27 123.3(8)
O3 C23 C22 108.7(7)
O3 C23 C24 102.8(7)
O3 C23 H23 109.2
C22 C23 H23 109.2
C24 C23 C22 117.5(7)
C24 C23 H23 109.2
C4 C29 H29A 109.5
C4 C29 H29B 109.5
C4 C29 H29C 109.5
H29A C29 H29B 109.5
H29A C29 H29C 109.5
H29B C29 H29C 109.5
O3 C26 C25 110.4(8)
O4 C26 O3 120.6(11)
O4 C26 C25 129.1(11)
C25 C27 H27A 109.5
C25 C27 H27B 109.5
C25 C27 H27C 109.5
H27A C27 H27B 109.5
H27A C27 H27C 109.5
H27B C27 H27C 109.5
C20 C21 H21A 109.5
C20 C21 H21B 109.5
C20 C21 H21C 109.5
H21A C21 H21B 109.5
H21A C21 H21C 109.5
H21B C21 H21C 109.5
C0AA O1AA H1AA 109.5
O1AA C0AA H0AA 109.5
O1AA C0AA H0AB 109.5
O1AA C0AA H0AC 109.5
H0AA C0AA H0AB 109.5
H0AA C0AA H0AC 109.5
H0AB C0AA H0AC 109.5

loop_
_geom_bond_atom_site_label_1
_geom_bond_atom_site_label_2
_geom_bond_distance
O2 C15 1.435(9)
O2 H2 0.84(7)
C5 H5 0.9800
C5 C6 1.543(7)
C5 C10 1.540(9)
C5 C4 1.538(10)
C15 H15 0.9800
C15 C14 1.548(8)
C15 C16 1.539(10)
C8 H8 0.9800
C8 C14 1.534(9)
C8 C7 1.536(7)
C8 C9 1.553(7)
O1 H1 0.8200
O1 C3 1.421(9)
C14 C30 1.543(8)
C14 C13 1.563(7)
C30 H30A 0.9600
C30 H30B 0.9600
C30 H30C 0.9600
C7 H7A 0.9700
C7 H7B 0.9700
C7 C6 1.514(10)
C9 C11 1.525(9)
C9 C10 1.535(9)
C9 C19 1.530(10)
C18 H18A 0.9600
C18 H18B 0.9600
C18 H18C 0.9600
C18 C13 1.532(9)
C1 H1A 0.9700
C1 H1B 0.9700
C1 C10 1.539(8)
C1 C2 1.504(12)
C13 C12 1.538(8)
C13 C17 1.560(10)
O3 C23 1.443(11)
O3 C26 1.339(13)
C3 H3 0.9800
C3 C2 1.518(12)
C3 C4 1.555(9)
C6 H6A 0.9700
C6 H6B 0.9700
C11 H11A 0.9700
C11 H11B 0.9700
C11 C12 1.546(11)
C22 H22A 0.9700
C22 H22B 0.9700
C22 C20 1.552(11)
C22 C23 1.500(11)
C10 C19 1.497(8)
C28 H28A 0.9600
C28 H28B 0.9600
C28 H28C 0.9600
C28 C4 1.536(12)
C2 H2A 0.9700
C2 H2B 0.9700
C4 C29 1.545(11)
C12 H12A 0.9700
C12 H12B 0.9700
C19 H19A 0.9700
C19 H19B 0.9700
C17 H17 0.9800
C17 C16 1.565(9)
C17 C20 1.524(9)
C16 H16A 0.9700
C16 H16B 0.9700
C24 C25 1.285(11)
C24 C23 1.479(12)
C24 H24 0.89(9)
C20 H20 0.9800
C20 C21 1.578(11)
C25 C26 1.471(13)
C25 C27 1.504(12)
C23 H23 0.9800
C29 H29A 0.9600
C29 H29B 0.9600
C29 H29C 0.9600
C26 O4 1.214(14)
C27 H27A 0.9600
C27 H27B 0.9600
C27 H27C 0.9600
C21 H21A 0.9600
C21 H21B 0.9600
C21 H21C 0.9600
O1AA H1AA 0.8200
O1AA C0AA 1.317(11)
C0AA H0AA 0.9600
C0AA H0AB 0.9600
C0AA H0AC 0.9600

loop_
_geom_torsion_atom_site_label_1
_geom_torsion_atom_site_label_2
_geom_torsion_atom_site_label_3
_geom_torsion_atom_site_label_4
_geom_torsion
O2 C15 C14 C8 -31.5(7)
O2 C15 C14 C30 -153.8(5)
O2 C15 C14 C13 88.8(6)
O2 C15 C16 C17 -119.4(6)
C5 C10 C19 C9 109.5(6)
C15 C14 C13 C18 -73.7(6)
C15 C14 C13 C12 166.7(6)
C15 C14 C13 C17 44.4(6)
C8 C14 C13 C18 50.1(6)
C8 C14 C13 C12 -69.6(6)
C8 C14 C13 C17 168.2(4)
C8 C7 C6 C5 70.4(6)
C8 C9 C11 C12 -36.1(8)
C8 C9 C10 C5 -11.5(7)
C8 C9 C10 C1 -154.4(5)
C8 C9 C10 C19 101.2(6)
C8 C9 C19 C10 -110.7(5)
O1 C3 C2 C1 -65.9(7)
O1 C3 C4 C5 69.9(8)
O1 C3 C4 C28 -49.8(9)
O1 C3 C4 C29 -166.8(7)
C14 C15 C16 C17 5.1(8)
C14 C8 C7 C6 176.4(5)
C14 C8 C9 C11 6.1(7)
C14 C8 C9 C10 155.9(5)
C14 C8 C9 C19 -138.3(5)
C14 C13 C12 C11 38.8(8)
C14 C13 C17 C16 -40.2(6)
C14 C13 C17 C20 -165.5(6)
C30 C14 C13 C18 174.3(5)
C30 C14 C13 C12 54.7(7)
C30 C14 C13 C17 -67.6(6)
C7 C8 C14 C15 -70.2(6)
C7 C8 C14 C30 48.7(6)
C7 C8 C14 C13 173.6(4)
C7 C8 C9 C11 -124.7(6)
C7 C8 C9 C10 25.1(7)
C7 C8 C9 C19 90.9(6)
C9 C8 C14 C15 162.0(5)
C9 C8 C14 C30 -79.1(6)
C9 C8 C14 C13 45.9(6)
C9 C8 C7 C6 -54.6(6)
C9 C11 C12 C13 11.6(9)
C18 C13 C12 C11 -82.8(7)
C18 C13 C17 C16 79.0(6)
C18 C13 C17 C20 -46.2(8)
C1 C10 C19 C9 -111.4(6)
C13 C17 C16 C15 21.9(7)
C13 C17 C20 C22 173.9(6)
C13 C17 C20 C21 -64.3(9)
C6 C5 C10 C9 24.1(7)
C6 C5 C10 C1 170.3(5)
C6 C5 C10 C19 -48.6(8)
C6 C5 C4 C3 -176.8(5)
C6 C5 C4 C28 -59.0(7)
C6 C5 C4 C29 62.7(8)
C11 C9 C10 C5 138.4(6)
C11 C9 C10 C1 -4.4(8)
C11 C9 C10 C19 -108.8(6)
C11 C9 C19 C10 105.5(6)
C10 C5 C6 C7 -51.6(6)
C10 C5 C4 C3 53.2(7)
C10 C5 C4 C28 170.9(5)
C10 C5 C4 C29 -67.3(8)
C10 C9 C11 C12 173.4(6)
C10 C1 C2 C3 -57.9(8)
C2 C1 C10 C5 57.9(7)
C2 C1 C10 C9 -155.7(6)
C2 C1 C10 C19 -86.3(8)
C2 C3 C4 C5 -51.6(8)
C2 C3 C4 C28 -171.3(7)
C2 C3 C4 C29 71.6(9)
C4 C5 C6 C7 177.5(5)
C4 C5 C10 C9 156.3(5)
C4 C5 C10 C1 -57.5(6)
C4 C5 C10 C19 83.6(7)
C4 C3 C2 C1 55.9(8)
C12 C13 C17 C16 -157.1(6)
C12 C13 C17 C20 77.6(8)
C19 C9 C11 C12 106.4(7)
C19 C9 C10 C5 -112.7(6)
C19 C9 C10 C1 104.4(6)
C17 C13 C12 C11 152.6(6)
C16 C15 C14 C8 -150.5(5)
C16 C15 C14 C30 87.2(6)
C16 C15 C14 C13 -30.2(7)
C16 C17 C20 C22 54.5(9)
C16 C17 C20 C21 176.2(7)
C24 C25 C26 O3 -2.1(11)
C24 C25 C26 O4 177.7(14)
C20 C22 C23 O3 56.0(10)
C20 C22 C23 C24 172.0(7)
C20 C17 C16 C15 151.3(6)
C25 C24 C23 O3 0.6(9)
C25 C24 C23 C22 -118.6(8)
C23 O3 C26 C25 2.5(11)
C23 O3 C26 O4 -177.3(12)
C23 C22 C20 C17 179.7(7)
C23 C22 C20 C21 57.9(10)
C23 C24 C25 C26 0.8(9)
C23 C24 C25 C27 -177.7(8)
C26 O3 C23 C22 123.3(8)
C26 O3 C23 C24 -1.9(10)
C27 C25 C26 O3 176.5(8)
C27 C25 C26 O4 -3.7(18)
